data_7020445
loop_
_publ_author_name
'Azhakar, Ramachandran'
'Roesky, Herbert W.'
'Holstein, Julian J.'
'Dittrich, Birger'

_publ_section_title
;
 The group 7 metal carbonyl complexes from a stable heteroleptic silylene
 PhC(NtBu)2SiNPh2.
;
_journal_issue 39
_journal_name_full 'Dalton transactions (Cambridge, England : 2003)'
_journal_page_first 12096
_journal_page_last 12100
_journal_paper_doi 10.1039/c2dt31578e
_journal_volume 41
_journal_year 2012
_chemical_formula_moiety 'C58 H66 Mn N6 O4 Si2, C5 Mn O5, C7 H8'
_chemical_formula_sum 'C70 H74 Mn2 N6 O9 Si2'
_chemical_formula_weight 1309.41
_chemical_name_systematic
;
?
;
_space_group_IT_number 14
_symmetry_cell_setting monoclinic
_symmetry_space_group_name_Hall '-P 2ybc'
_symmetry_space_group_name_H-M 'P 1 21/c 1'
_atom_sites_solution_hydrogens geom
_atom_sites_solution_primary direct
_atom_sites_solution_secondary difmap
_audit_creation_method SHELXL-97
_cell_angle_alpha 90.00
_cell_angle_beta 96.4950(10)
_cell_angle_gamma 90.00
_cell_formula_units_Z 4
_cell_length_a 13.2094(3)
_cell_length_b 24.2295(5)
_cell_length_c 20.6981(5)
_cell_measurement_temperature 100(2)
_cell_volume 6582.1(3)
_computing_cell_refinement 'Apex2 (Bruker AXS, 2008)'
_computing_data_collection 'Apex2 (Bruker AXS, 2008)'
_computing_molecular_graphics 'shelXle (Huebschle et al, 2011)'
_computing_publication_material 'enCIFer 1.3, CCDC, 2008'
_computing_structure_refinement 'SHELXL-97 (Sheldrick, 1997)'
_computing_structure_solution 'SHELXS-97 (Sheldrick, 2008)'
_diffrn_ambient_temperature 100(2)
_diffrn_measured_fraction_theta_full 0.991
_diffrn_measured_fraction_theta_max 0.991
_diffrn_measurement_device_type 'Bruker SMART 6000'
_diffrn_measurement_method '\w and \f scans'
_diffrn_radiation_monochromator 'INCOATEC multilayer optics'
_diffrn_radiation_source 'rotating anode'
_diffrn_radiation_type CuK\a
_diffrn_radiation_wavelength 1.54178
_diffrn_reflns_av_R_equivalents 0.0593
_diffrn_reflns_av_sigmaI/netI 0.0252
_diffrn_reflns_limit_h_max 16
_diffrn_reflns_limit_h_min -13
_diffrn_reflns_limit_k_max 30
_diffrn_reflns_limit_k_min -30
_diffrn_reflns_limit_l_max 25
_diffrn_reflns_limit_l_min -23
_diffrn_reflns_number 157636
_diffrn_reflns_theta_full 73.43
_diffrn_reflns_theta_max 73.43
_diffrn_reflns_theta_min 2.82
_diffrn_standards_decay_% 0
_diffrn_standards_interval_count 0
_diffrn_standards_interval_time 0
_diffrn_standards_number 0
_exptl_absorpt_coefficient_mu 3.966
_exptl_absorpt_correction_T_max 0.7537
_exptl_absorpt_correction_T_min 0.6257
_exptl_absorpt_correction_type multi-scan
_exptl_absorpt_process_details
;
SADABS version 2008/2, multi-scan. (G. M. Sheldrick, 2008)
;
_exptl_crystal_colour colorless
_exptl_crystal_density_diffrn 1.321
_exptl_crystal_density_method 'not measured'
_exptl_crystal_description block
_exptl_crystal_F_000 2744
_exptl_crystal_size_max 0.11
_exptl_crystal_size_mid 0.08
_exptl_crystal_size_min 0.07
_refine_diff_density_max 0.556
_refine_diff_density_min -0.517
_refine_diff_density_rms 0.057
_refine_ls_extinction_method none
_refine_ls_goodness_of_fit_ref 1.054
_refine_ls_hydrogen_treatment constr
_refine_ls_matrix_type full
_refine_ls_number_parameters 825
_refine_ls_number_reflns 13133
_refine_ls_number_restraints 77
_refine_ls_restrained_S_all 1.053
_refine_ls_R_factor_all 0.0539
_refine_ls_R_factor_gt 0.0479
_refine_ls_shift/su_max 0.002
_refine_ls_shift/su_mean 0.000
_refine_ls_structure_factor_coef Fsqd
_refine_ls_weighting_details
; calc
[1.00000+0.00000exp(0.00(sin\q/\l)^2^)]/
[\s^2^(Fo^2^)+0.0000+5.8822*P+(0.0561P)^2^+1.0000sin\q/\l]
where P = 0.33333Fo^2^ + 0.66667Fc^2^
;
_refine_ls_weighting_scheme calc
_refine_ls_wR_factor_gt 0.1154
_refine_ls_wR_factor_ref 0.1188
_reflns_number_gt 11793
_reflns_number_total 13133
_reflns_threshold_expression >2sigma(I)
_cod_data_source_file c2dt31578e.txt
_cod_data_source_block MnCO
_cod_original_sg_symbol_H-M 'P 21/c'
_cod_database_code 7020445
_computing_refinement_gui 'shelXle (Huebschle et al, 2011)'

loop_
_symmetry_equiv_pos_as_xyz
'x, y, z'
'-x, y+1/2, -z+1/2'
'-x, -y, -z'
'x, -y-1/2, z-1/2'

loop_
_atom_site_label
_atom_site_type_symbol
_atom_site_fract_x
_atom_site_fract_y
_atom_site_fract_z
_atom_site_U_iso_or_equiv
_atom_site_adp_type
_atom_site_occupancy
_atom_site_symmetry_multiplicity
_atom_site_calc_flag
_atom_site_refinement_flags
_atom_site_disorder_assembly
_atom_site_disorder_group
Mn1 Mn 0.53733(3) 0.707145(13) 0.712184(17) 0.02187(9) Uani 1 1 d . . .
N1 N 0.28526(14) 0.67986(7) 0.63422(9) 0.0247(4) Uani 1 1 d U . .
Si1 Si 0.38834(4) 0.72482(2) 0.64176(3) 0.02134(12) Uani 1 1 d . . .
Mn2 Mn 0.86844(3) 0.898945(16) 0.589353(19) 0.03175(10) Uani 1 1 d . . .
N2 N 0.39893(14) 0.74961(7) 0.55849(9) 0.0225(4) Uani 1 1 d U . .
Si2 Si 0.70255(4) 0.68305(2) 0.75871(3) 0.02145(12) Uani 1 1 d . . .
C5 C 0.27920(17) 0.63218(9) 0.67530(11) 0.0255(4) Uani 1 1 d U . .
N4 N 0.34382(14) 0.79706(7) 0.63449(9) 0.0234(4) Uani 1 1 d U . .
C3 C 0.36823(16) 0.80003(9) 0.57371(10) 0.0217(4) Uani 1 1 d U . .
C6 C 0.21228(18) 0.63309(9) 0.72248(11) 0.0282(5) Uani 1 1 d U . .
H6 H 0.1718 0.6649 0.7274 0.034 Uiso 1 1 calc R . .
C7 C 0.20428(19) 0.58770(10) 0.76253(13) 0.0339(5) Uani 1 1 d U . .
H7 H 0.1574 0.5883 0.7941 0.041 Uiso 1 1 calc R . .
C8 C 0.2648(2) 0.54140(10) 0.75651(14) 0.0383(6) Uani 1 1 d U . .
H8 H 0.2608 0.5108 0.7848 0.046 Uiso 1 1 calc R . .
C9 C 0.3306(2) 0.54023(10) 0.70924(14) 0.0360(6) Uani 1 1 d U . .
H9 H 0.3717 0.5086 0.7050 0.043 Uiso 1 1 calc R . .
C17 C 0.42671(18) 0.72831(9) 0.49525(11) 0.0274(5) Uani 1 1 d U . .
C10 C 0.33729(18) 0.58508(9) 0.66776(12) 0.0298(5) Uani 1 1 d U . .
H10 H 0.3812 0.5835 0.6345 0.036 Uiso 1 1 calc R . .
C11 C 0.19963(18) 0.68472(10) 0.58457(11) 0.0304(5) Uani 1 1 d U . .
C12 C 0.1710(2) 0.63995(12) 0.54455(13) 0.0396(6) Uani 1 1 d U . .
H12 H 0.2077 0.6063 0.5500 0.048 Uiso 1 1 calc R . .
C13 C 0.0887(2) 0.64432(15) 0.49664(14) 0.0507(8) Uani 1 1 d U . .
H13 H 0.0689 0.6134 0.4699 0.061 Uiso 1 1 calc R . .
C14 C 0.0353(2) 0.69346(16) 0.48765(15) 0.0558(9) Uani 1 1 d U . .
H14 H -0.0194 0.6966 0.4539 0.067 Uiso 1 1 calc R . .
C15 C 0.0620(2) 0.73792(14) 0.52801(15) 0.0496(8) Uani 1 1 d U . .
H15 H 0.0250 0.7715 0.5223 0.059 Uiso 1 1 calc R . .
C28 C 0.2262(2) 0.87744(12) 0.64405(14) 0.0456(7) Uani 1 1 d U . .
H28A H 0.1721 0.8534 0.6237 0.068 Uiso 1 1 calc R . .
H28B H 0.2525 0.9004 0.6107 0.068 Uiso 1 1 calc R . .
H28C H 0.1987 0.9012 0.6762 0.068 Uiso 1 1 calc R . .
C16 C 0.14360(19) 0.73340(11) 0.57731(14) 0.0376(6) Uani 1 1 d U . .
H16 H 0.1606 0.7636 0.6058 0.045 Uiso 1 1 calc R . .
C18 C 0.4593(3) 0.66899(12) 0.50703(15) 0.0592(10) Uani 1 1 d U . .
H18A H 0.4746 0.6524 0.4661 0.089 Uiso 1 1 calc R . .
H18B H 0.4042 0.6483 0.5239 0.089 Uiso 1 1 calc R . .
H18C H 0.5203 0.6678 0.5387 0.089 Uiso 1 1 calc R . .
C20 C 0.5158(2) 0.76032(14) 0.47220(14) 0.0487(7) Uani 1 1 d U . .
H20A H 0.4938 0.7980 0.4604 0.073 Uiso 1 1 calc R . .
H20B H 0.5383 0.7419 0.4342 0.073 Uiso 1 1 calc R . .
H20C H 0.5722 0.7616 0.5072 0.073 Uiso 1 1 calc R . .
C19 C 0.3347(2) 0.73044(14) 0.44386(13) 0.0470(7) Uani 1 1 d U . .
H19A H 0.3516 0.7127 0.4039 0.070 Uiso 1 1 calc R . .
H19B H 0.3158 0.7690 0.4347 0.070 Uiso 1 1 calc R . .
H19C H 0.2774 0.7110 0.4599 0.070 Uiso 1 1 calc R . .
C23 C 0.2736(2) 0.91188(12) 0.45598(15) 0.0476(7) Uani 1 1 d U . .
H23 H 0.2130 0.9219 0.4294 0.057 Uiso 1 1 calc R . .
C24 C 0.3594(2) 0.94466(11) 0.45717(15) 0.0470(7) Uani 1 1 d U . .
H24 H 0.3577 0.9772 0.4314 0.056 Uiso 1 1 calc R . .
C29 C 0.4035(3) 0.87902(11) 0.70000(13) 0.0444(7) Uani 1 1 d U . .
H29A H 0.4231 0.8997 0.6627 0.067 Uiso 1 1 calc R . .
H29B H 0.4609 0.8563 0.7185 0.067 Uiso 1 1 calc R . .
H29C H 0.3846 0.9049 0.7330 0.067 Uiso 1 1 calc R . .
C22 C 0.2757(2) 0.86446(10) 0.49342(13) 0.0360(6) Uani 1 1 d U . .
H22 H 0.2168 0.8418 0.4926 0.043 Uiso 1 1 calc R . .
C21 C 0.36432(17) 0.85028(9) 0.53203(11) 0.0248(4) Uani 1 1 d U . .
C27 C 0.3128(2) 0.84197(10) 0.67786(12) 0.0332(5) Uani 1 1 d U . .
C26 C 0.45042(19) 0.88322(10) 0.53327(13) 0.0326(5) Uani 1 1 d U . .
H26 H 0.5111 0.8734 0.5599 0.039 Uiso 1 1 calc R . .
C25 C 0.4474(2) 0.93033(10) 0.49550(15) 0.0413(6) Uani 1 1 d U . .
H25 H 0.5063 0.9529 0.4960 0.050 Uiso 1 1 calc R . .
C30 C 0.2741(2) 0.81197(11) 0.73534(12) 0.0372(6) Uani 1 1 d U . .
H30A H 0.3266 0.7864 0.7546 0.056 Uiso 1 1 calc R . .
H30B H 0.2122 0.7913 0.7202 0.056 Uiso 1 1 calc R . .
H30C H 0.2588 0.8390 0.7681 0.056 Uiso 1 1 calc R . .
N31 N 0.78240(14) 0.72782(7) 0.80615(9) 0.0256(4) Uani 1 1 d U . .
N32 N 0.72081(15) 0.61144(7) 0.78934(9) 0.0247(4) Uani 1 1 d U . .
C33 C 0.77372(17) 0.59867(9) 0.74020(11) 0.0253(5) Uani 1 1 d U . .
N34 N 0.78577(14) 0.64569(7) 0.70781(9) 0.0232(4) Uani 1 1 d U . .
C35 C 0.75423(19) 0.78338(9) 0.82062(12) 0.0292(5) Uani 1 1 d U . .
C36 C 0.7436(2) 0.82379(10) 0.77243(12) 0.0357(6) Uani 1 1 d U . .
H36 H 0.7526 0.8145 0.7288 0.043 Uiso 1 1 calc R . .
C37 C 0.7200(3) 0.87735(11) 0.78816(15) 0.0590(9) Uani 1 1 d U . .
H37 H 0.7119 0.9049 0.7553 0.071 Uiso 1 1 calc R . .
C38 C 0.7081(4) 0.89082(13) 0.85149(17) 0.0762(13) Uani 1 1 d U . .
H38 H 0.6918 0.9277 0.8621 0.091 Uiso 1 1 calc R . .
C39 C 0.7199(3) 0.85122(13) 0.89980(14) 0.0588(9) Uani 1 1 d U . .
H39 H 0.7119 0.8609 0.9434 0.071 Uiso 1 1 calc R . .
C40 C 0.7433(2) 0.79727(11) 0.88452(13) 0.0376(6) Uani 1 1 d U . .
H40 H 0.7518 0.7700 0.9176 0.045 Uiso 1 1 calc R . .
C41 C 0.88877(18) 0.71694(10) 0.82446(11) 0.0289(5) Uani 1 1 d U . .
C42 C 0.9618(2) 0.75545(11) 0.80992(13) 0.0366(6) Uani 1 1 d U . .
H42 H 0.9409 0.7891 0.7891 0.044 Uiso 1 1 calc R . .
C43 C 1.0653(2) 0.74458(13) 0.82590(14) 0.0436(6) Uani 1 1 d U . .
H43 H 1.1142 0.7711 0.8161 0.052 Uiso 1 1 calc R . .
C44 C 1.0972(2) 0.69589(13) 0.85563(13) 0.0426(6) Uani 1 1 d U . .
H44 H 1.1679 0.6883 0.8651 0.051 Uiso 1 1 calc R . .
C45 C 1.0261(2) 0.65814(12) 0.87162(13) 0.0399(6) Uani 1 1 d U . .
H45 H 1.0479 0.6247 0.8928 0.048 Uiso 1 1 calc R . .
C46 C 0.92216(19) 0.66883(10) 0.85677(12) 0.0326(5) Uani 1 1 d U . .
H46 H 0.8737 0.6429 0.8689 0.039 Uiso 1 1 calc R . .
C47 C 0.6798(2) 0.57618(9) 0.83952(12) 0.0324(5) Uani 1 1 d U . .
C48 C 0.6505(2) 0.61643(10) 0.89126(12) 0.0344(5) Uani 1 1 d U . .
H48A H 0.6005 0.6430 0.8712 0.052 Uiso 1 1 calc R . .
H48B H 0.7113 0.6362 0.9104 0.052 Uiso 1 1 calc R . .
H48C H 0.6208 0.5959 0.9253 0.052 Uiso 1 1 calc R . .
C49 C 0.7604(3) 0.53602(11) 0.87153(14) 0.0455(7) Uani 1 1 d U . .
H49A H 0.7745 0.5076 0.8401 0.068 Uiso 1 1 calc R . .
H49B H 0.7350 0.5185 0.9092 0.068 Uiso 1 1 calc R . .
H49C H 0.8232 0.5563 0.8857 0.068 Uiso 1 1 calc R . .
C50 C 0.5870(2) 0.54371(11) 0.80927(14) 0.0427(6) Uani 1 1 d U . .
H50A H 0.6079 0.5180 0.7767 0.064 Uiso 1 1 calc R . .
H50B H 0.5360 0.5694 0.7884 0.064 Uiso 1 1 calc R . .
H50C H 0.5577 0.5230 0.8433 0.064 Uiso 1 1 calc R . .
C51 C 0.8114(2) 0.54249(9) 0.72424(11) 0.0319(5) Uani 1 1 d U . .
C52 C 0.9064(2) 0.52503(11) 0.75233(13) 0.0405(6) Uani 1 1 d U . .
H52 H 0.9478 0.5487 0.7808 0.049 Uiso 1 1 calc R . .
C53 C 0.9405(3) 0.47238(12) 0.73830(14) 0.0495(8) Uani 1 1 d U . .
H53 H 1.0057 0.4604 0.7572 0.059 Uiso 1 1 calc R . .
C54 C 0.8812(3) 0.43784(12) 0.69772(15) 0.0572(9) Uani 1 1 d U . .
H54 H 0.9050 0.4020 0.6887 0.069 Uiso 1 1 calc R . .
C55 C 0.7874(3) 0.45508(11) 0.67007(14) 0.0529(8) Uani 1 1 d U . .
H55 H 0.7465 0.4311 0.6417 0.063 Uiso 1 1 calc R . .
C56 C 0.7514(2) 0.50747(10) 0.68308(13) 0.0400(6) Uani 1 1 d U . .
H56 H 0.6861 0.5191 0.6639 0.048 Uiso 1 1 calc R . .
C57 C 0.84610(17) 0.65738(9) 0.65276(11) 0.0265(5) Uani 1 1 d U . .
C58 C 0.8469(2) 0.72011(11) 0.64482(14) 0.0422(6) Uani 1 1 d U . .
H58A H 0.7768 0.7335 0.6353 0.063 Uiso 1 1 calc R . .
H58B H 0.8859 0.7299 0.6090 0.063 Uiso 1 1 calc R . .
H58C H 0.8784 0.7371 0.6851 0.063 Uiso 1 1 calc R . .
C59 C 0.95603(19) 0.63862(12) 0.66910(13) 0.0367(6) Uani 1 1 d U . .
H59A H 0.9966 0.6511 0.6351 0.055 Uiso 1 1 calc R . .
H59B H 0.9583 0.5983 0.6718 0.055 Uiso 1 1 calc R . .
H59C H 0.9839 0.6544 0.7110 0.055 Uiso 1 1 calc R . .
C60 C 0.7966(2) 0.63106(13) 0.59033(12) 0.0419(6) Uani 1 1 d U . .
H60A H 0.8370 0.6394 0.5547 0.063 Uiso 1 1 calc R . .
H60B H 0.7275 0.6458 0.5800 0.063 Uiso 1 1 calc R . .
H60C H 0.7932 0.5910 0.5961 0.063 Uiso 1 1 calc R . .
C61 C 0.55672(16) 0.64428(9) 0.66659(11) 0.0252(4) Uani 1 1 d U . .
O61 O 0.57074(13) 0.60316(6) 0.64146(8) 0.0317(4) Uani 1 1 d U . .
C62 C 0.46339(19) 0.67119(10) 0.76978(12) 0.0310(5) Uani 1 1 d U . .
O62 O 0.41733(14) 0.65403(8) 0.80924(9) 0.0401(4) Uani 1 1 d U . .
C63 C 0.52762(19) 0.76201(10) 0.77308(12) 0.0312(5) Uani 1 1 d U . .
O63 O 0.51639(15) 0.79305(8) 0.81364(9) 0.0403(4) Uani 1 1 d U . .
C64 C 0.58878(17) 0.75696(9) 0.65829(11) 0.0263(5) Uani 1 1 d U . .
O64 O 0.61583(13) 0.79120(7) 0.62611(8) 0.0318(4) Uani 1 1 d U . .
C65 C 0.89766(19) 0.96894(10) 0.61682(12) 0.0335(5) Uani 1 1 d U . .
O65 O 0.91324(15) 1.01401(7) 0.63279(10) 0.0447(5) Uani 1 1 d U . .
C66 C 0.7408(2) 0.91235(10) 0.60859(14) 0.0388(6) Uani 1 1 d U . .
O66 O 0.65949(16) 0.92285(8) 0.62215(12) 0.0514(5) Uani 1 1 d U . .
C67 C 0.8207(2) 0.83807(11) 0.54324(13) 0.0396(6) Uani 1 1 d U . .
O67 O 0.78992(19) 0.80072(8) 0.51311(10) 0.0522(5) Uani 1 1 d U . .
C68 C 0.9461(2) 0.86344(10) 0.65347(14) 0.0373(6) Uani 1 1 d U . .
O68 O 0.99626(16) 0.84151(8) 0.69502(11) 0.0517(5) Uani 1 1 d U . .
C69 C 0.9414(3) 0.91624(15) 0.52364(17) 0.0693(11) Uani 1 1 d U . .
O69 O 0.9877(3) 0.92883(15) 0.48189(16) 0.1156(15) Uani 1 1 d U . .
C70 C 0.5132(3) 0.47064(13) 0.55881(16) 0.0518(7) Uani 1 1 d U . .
H70 H 0.5222 0.4509 0.5987 0.062 Uiso 0.50 1 calc PR A -1
C71 C 0.5936(3) 0.47835(15) 0.52248(17) 0.0571(8) Uani 1 1 d U B .
H71 H 0.6586 0.4634 0.5374 0.068 Uiso 1 1 calc R . .
C72 C 0.5808(3) 0.50756(14) 0.46457(16) 0.0559(8) Uani 1 1 d U . .
H72 H 0.6372 0.5127 0.4406 0.067 Uiso 1 1 calc R B .
C73 C 0.5302(5) 0.4353(3) 0.6264(3) 0.0552(16) Uani 0.50 1 d PU B -2
H73A H 0.5401 0.4607 0.6634 0.083 Uiso 0.50 1 calc PR B -2
H73B H 0.5904 0.4118 0.6262 0.083 Uiso 0.50 1 calc PR B -2
H73C H 0.4702 0.4123 0.6302 0.083 Uiso 0.50 1 calc PR B -2
C80 C 0.9441(5) 0.50181(16) 0.4417(3) 0.0928(16) Uani 1 1 d U . .
H80 H 0.9040 0.5028 0.4006 0.111 Uiso 0.50 1 calc PR C -3
C81 C 0.8994(5) 0.51370(18) 0.4966(3) 0.107(2) Uani 1 1 d U D .
H81 H 0.8293 0.5235 0.4934 0.129 Uiso 1 1 calc R . .
C82 C 0.9551(5) 0.51141(16) 0.5554(3) 0.103(2) Uani 1 1 d U . .
H82 H 0.9247 0.5189 0.5939 0.123 Uiso 1 1 calc R D .
C83 C 0.8944(6) 0.5044(3) 0.3863(4) 0.0654(19) Uani 0.50 1 d PU D -4
H83A H 0.8213 0.5036 0.3906 0.098 Uiso 0.50 1 calc PR D -4
H83B H 0.9121 0.4729 0.3601 0.098 Uiso 0.50 1 calc PR D -4
H83C H 0.9111 0.5388 0.3649 0.098 Uiso 0.50 1 calc PR D -4

loop_
_atom_site_aniso_label
_atom_site_aniso_U_11
_atom_site_aniso_U_22
_atom_site_aniso_U_33
_atom_site_aniso_U_23
_atom_site_aniso_U_13
_atom_site_aniso_U_12
Mn1 0.01939(18) 0.02110(16) 0.02497(18) 0.00151(13) 0.00182(13) 0.00099(13)
N1 0.0196(9) 0.0269(9) 0.0274(9) 0.0057(7) 0.0015(7) -0.0039(7)
Si1 0.0186(3) 0.0221(3) 0.0234(3) 0.0024(2) 0.0031(2) 0.0006(2)
Mn2 0.0367(2) 0.02809(19) 0.0296(2) -0.00198(15) -0.00001(16) -0.00411(16)
N2 0.0201(9) 0.0229(8) 0.0244(9) 0.0005(7) 0.0025(7) 0.0008(7)
Si2 0.0200(3) 0.0202(3) 0.0239(3) 0.0012(2) 0.0016(2) 0.0012(2)
C5 0.0225(11) 0.0244(10) 0.0292(11) 0.0008(8) 0.0006(9) -0.0043(8)
N4 0.0233(10) 0.0220(8) 0.0254(9) 0.0005(7) 0.0040(7) 0.0010(7)
C3 0.0159(10) 0.0244(10) 0.0241(10) 0.0015(8) -0.0003(8) -0.0021(8)
C6 0.0239(12) 0.0293(11) 0.0318(12) 0.0021(9) 0.0042(9) -0.0004(9)
C7 0.0289(13) 0.0371(13) 0.0366(13) 0.0049(10) 0.0081(10) -0.0065(10)
C8 0.0418(15) 0.0272(11) 0.0449(15) 0.0085(10) 0.0008(12) -0.0081(10)
C9 0.0334(14) 0.0233(11) 0.0502(15) -0.0012(10) -0.0001(11) -0.0011(10)
C17 0.0307(12) 0.0301(11) 0.0227(11) -0.0021(9) 0.0088(9) -0.0010(9)
C10 0.0253(12) 0.0285(11) 0.0360(13) -0.0038(9) 0.0047(10) -0.0032(9)
C11 0.0217(12) 0.0415(13) 0.0278(11) 0.0089(10) 0.0016(9) -0.0063(10)
C12 0.0349(14) 0.0509(15) 0.0329(13) 0.0003(11) 0.0032(11) -0.0108(12)
C13 0.0412(17) 0.076(2) 0.0342(14) 0.0002(14) -0.0008(12) -0.0197(15)
C14 0.0361(16) 0.090(2) 0.0388(16) 0.0228(16) -0.0055(13) -0.0183(16)
C15 0.0269(14) 0.0649(19) 0.0560(18) 0.0296(15) 0.0009(12) -0.0038(13)
C28 0.0561(19) 0.0390(14) 0.0438(15) 0.0033(12) 0.0149(13) 0.0214(13)
C16 0.0233(12) 0.0427(14) 0.0465(15) 0.0159(11) 0.0025(11) -0.0046(10)
C18 0.104(3) 0.0410(15) 0.0366(15) -0.0001(12) 0.0268(17) 0.0233(17)
C20 0.0445(17) 0.0678(19) 0.0381(15) -0.0175(13) 0.0232(13) -0.0192(14)
C19 0.0395(16) 0.074(2) 0.0262(13) -0.0130(13) 0.0003(11) -0.0025(14)
C23 0.0505(18) 0.0395(14) 0.0482(17) 0.0129(12) -0.0152(14) 0.0001(12)
C24 0.0598(19) 0.0315(13) 0.0486(16) 0.0149(12) 0.0008(14) -0.0020(12)
C29 0.069(2) 0.0292(12) 0.0349(14) -0.0057(10) 0.0070(13) -0.0048(12)
C22 0.0302(13) 0.0344(12) 0.0414(14) 0.0062(10) -0.0052(11) -0.0034(10)
C21 0.0250(11) 0.0231(10) 0.0263(11) 0.0017(8) 0.0028(9) -0.0006(8)
C27 0.0435(15) 0.0274(11) 0.0300(12) -0.0025(9) 0.0090(10) 0.0075(10)
C26 0.0275(13) 0.0275(11) 0.0426(14) 0.0029(10) 0.0028(10) -0.0005(9)
C25 0.0425(16) 0.0279(12) 0.0551(17) 0.0055(11) 0.0128(13) -0.0069(11)
C30 0.0437(16) 0.0371(13) 0.0333(13) -0.0006(10) 0.0156(11) 0.0100(11)
N31 0.0226(10) 0.0232(9) 0.0302(10) -0.0004(7) -0.0002(8) 0.0010(7)
N32 0.0279(10) 0.0215(8) 0.0247(9) 0.0023(7) 0.0030(7) 0.0022(7)
C33 0.0231(11) 0.0254(10) 0.0265(11) 0.0013(8) -0.0019(9) 0.0039(8)
N34 0.0214(9) 0.0233(8) 0.0248(9) 0.0017(7) 0.0022(7) 0.0035(7)
C35 0.0316(13) 0.0253(11) 0.0301(12) -0.0031(9) 0.0004(10) -0.0011(9)
C36 0.0497(16) 0.0275(11) 0.0289(12) -0.0008(9) 0.0001(11) -0.0042(11)
C37 0.109(3) 0.0257(13) 0.0391(16) 0.0015(11) -0.0056(17) 0.0023(15)
C38 0.150(4) 0.0304(15) 0.0441(18) -0.0077(13) -0.006(2) 0.0218(19)
C39 0.102(3) 0.0429(16) 0.0301(14) -0.0091(12) 0.0000(16) 0.0166(17)
C40 0.0477(16) 0.0354(13) 0.0289(12) 0.0014(10) 0.0010(11) 0.0045(11)
C41 0.0272(12) 0.0341(12) 0.0247(11) -0.0028(9) 0.0001(9) -0.0013(9)
C42 0.0316(14) 0.0411(13) 0.0370(14) -0.0003(11) 0.0033(10) -0.0074(11)
C43 0.0289(14) 0.0609(17) 0.0413(15) -0.0074(13) 0.0058(11) -0.0120(12)
C44 0.0259(13) 0.0662(18) 0.0345(14) -0.0090(12) -0.0023(11) 0.0023(12)
C45 0.0334(14) 0.0494(15) 0.0354(14) -0.0005(11) -0.0029(11) 0.0065(11)
C46 0.0293(13) 0.0363(12) 0.0310(12) 0.0000(10) -0.0019(10) 0.0004(10)
C47 0.0419(15) 0.0265(11) 0.0301(12) 0.0067(9) 0.0103(10) 0.0006(10)
C48 0.0432(15) 0.0344(12) 0.0268(12) 0.0036(10) 0.0090(10) 0.0008(11)
C49 0.064(2) 0.0355(13) 0.0393(15) 0.0152(11) 0.0148(13) 0.0131(13)
C50 0.0528(18) 0.0306(12) 0.0471(16) -0.0009(11) 0.0160(13) -0.0101(12)
C51 0.0434(15) 0.0263(11) 0.0271(12) 0.0046(9) 0.0090(10) 0.0104(10)
C52 0.0488(17) 0.0362(13) 0.0368(14) 0.0060(11) 0.0059(12) 0.0155(12)
C53 0.064(2) 0.0459(16) 0.0400(15) 0.0123(12) 0.0131(14) 0.0301(14)
C54 0.104(3) 0.0309(13) 0.0403(16) 0.0064(12) 0.0255(17) 0.0258(16)
C55 0.095(3) 0.0292(13) 0.0347(15) -0.0026(11) 0.0077(15) 0.0095(15)
C56 0.0612(19) 0.0267(12) 0.0325(13) 0.0006(10) 0.0065(12) 0.0073(11)
C57 0.0212(11) 0.0337(11) 0.0252(11) 0.0040(9) 0.0050(9) 0.0032(9)
C58 0.0464(17) 0.0381(14) 0.0463(16) 0.0102(11) 0.0233(13) 0.0066(12)
C59 0.0258(13) 0.0488(15) 0.0363(13) 0.0060(11) 0.0077(10) 0.0072(11)
C60 0.0340(15) 0.0653(18) 0.0270(12) -0.0016(12) 0.0061(10) -0.0050(13)
C61 0.0183(11) 0.0298(11) 0.0270(11) 0.0045(9) 0.0010(8) -0.0014(8)
O61 0.0290(9) 0.0267(8) 0.0390(9) -0.0046(7) 0.0025(7) 0.0011(6)
C62 0.0272(13) 0.0359(12) 0.0291(12) -0.0007(10) -0.0004(10) 0.0008(10)
O62 0.0335(10) 0.0555(11) 0.0320(9) 0.0049(8) 0.0068(8) -0.0073(8)
C63 0.0286(13) 0.0345(12) 0.0306(12) 0.0039(10) 0.0030(9) 0.0041(10)
O63 0.0452(11) 0.0445(10) 0.0316(9) -0.0082(8) 0.0055(8) 0.0087(8)
C64 0.0238(11) 0.0261(11) 0.0276(11) -0.0020(9) -0.0036(9) 0.0044(9)
O64 0.0301(9) 0.0312(8) 0.0335(9) 0.0071(7) 0.0009(7) -0.0047(7)
C65 0.0297(13) 0.0340(13) 0.0365(13) -0.0019(10) 0.0031(10) -0.0005(10)
O65 0.0416(11) 0.0333(10) 0.0589(12) -0.0094(8) 0.0042(9) -0.0026(8)
C66 0.0367(16) 0.0304(12) 0.0470(15) -0.0001(11) -0.0052(12) -0.0068(11)
O66 0.0353(12) 0.0444(11) 0.0731(15) 0.0014(10) 0.0007(10) -0.0051(9)
C67 0.0518(17) 0.0350(13) 0.0298(13) 0.0031(10) -0.0053(11) 0.0003(12)
O67 0.0765(16) 0.0361(10) 0.0397(11) -0.0064(8) -0.0124(10) -0.0089(10)
C68 0.0339(14) 0.0300(12) 0.0473(15) -0.0019(11) 0.0015(12) -0.0054(10)
O68 0.0482(12) 0.0413(10) 0.0608(13) 0.0115(10) -0.0145(10) -0.0065(9)
C69 0.104(3) 0.062(2) 0.0477(19) -0.0214(16) 0.034(2) -0.033(2)
O69 0.172(4) 0.111(3) 0.079(2) -0.0373(19) 0.081(2) -0.066(2)
C70 0.059(2) 0.0514(17) 0.0464(17) -0.0073(13) 0.0098(14) -0.0143(15)
C71 0.057(2) 0.0622(19) 0.0532(19) -0.0013(15) 0.0094(15) -0.0077(16)
C72 0.060(2) 0.0604(19) 0.0491(18) -0.0022(15) 0.0139(15) -0.0132(16)
C73 0.053(4) 0.068(4) 0.043(3) 0.008(3) 0.001(3) -0.010(3)
C80 0.143(5) 0.048(2) 0.101(3) -0.006(2) 0.074(3) -0.006(2)
C81 0.153(5) 0.061(2) 0.128(4) -0.006(3) 0.104(4) 0.001(3)
C82 0.150(5) 0.049(2) 0.132(4) -0.005(3) 0.113(4) 0.006(3)
C83 0.048(4) 0.072(5) 0.080(5) -0.019(4) 0.022(3) 0.002(3)

loop_
_atom_type_symbol
_atom_type_description
_atom_type_scat_dispersion_real
_atom_type_scat_dispersion_imag
_atom_type_scat_source
C C 0.0181 0.0091 'International Tables Vol C Tables 4.2.6.8 and 6.1.1.4'
H H 0.0000 0.0000 'International Tables Vol C Tables 4.2.6.8 and 6.1.1.4'
N N 0.0311 0.0180 'International Tables Vol C Tables 4.2.6.8 and 6.1.1.4'
O O 0.0492 0.0322 'International Tables Vol C Tables 4.2.6.8 and 6.1.1.4'
Mn Mn -0.5299 2.8052 'International Tables Vol C Tables 4.2.6.8 and 6.1.1.4'
Si Si 0.2541 0.3302 'International Tables Vol C Tables 4.2.6.8 and 6.1.1.4'

loop_
_geom_angle_atom_site_label_1
_geom_angle_atom_site_label_2
_geom_angle_atom_site_label_3
_geom_angle
_geom_angle_site_symmetry_1
_geom_angle_site_symmetry_3
C61 Mn1 C64 98.75(10) . .
C61 Mn1 C62 93.19(10) . .
C64 Mn1 C62 165.59(10) . .
C61 Mn1 C63 168.11(10) . .
C64 Mn1 C63 90.03(10) . .
C62 Mn1 C63 79.40(11) . .
C61 Mn1 Si1 89.32(7) . .
C64 Mn1 Si1 81.04(7) . .
C62 Mn1 Si1 91.12(8) . .
C63 Mn1 Si1 100.03(8) . .
C61 Mn1 Si2 80.03(7) . .
C64 Mn1 Si2 91.25(7) . .
C62 Mn1 Si2 98.78(8) . .
C63 Mn1 Si2 91.84(8) . .
Si1 Mn1 Si2 165.80(3) . .
C5 N1 C11 113.18(17) . .
C5 N1 Si1 123.01(15) . .
C11 N1 Si1 123.75(15) . .
N1 Si1 N2 105.17(9) . .
N1 Si1 N4 110.35(9) . .
N2 Si1 N4 70.90(8) . .
N1 Si1 C3 114.01(8) . .
N2 Si1 C3 35.50(8) . .
N4 Si1 C3 35.49(8) . .
N1 Si1 Mn1 122.27(7) . .
N2 Si1 Mn1 119.44(6) . .
N4 Si1 Mn1 117.35(6) . .
C3 Si1 Mn1 123.67(6) . .
C68 Mn2 C69 110.99(18) . .
C68 Mn2 C66 113.05(13) . .
C69 Mn2 C66 135.81(18) . .
C68 Mn2 C65 97.60(11) . .
C69 Mn2 C65 84.62(13) . .
C66 Mn2 C65 86.20(11) . .
C68 Mn2 C67 97.66(11) . .
C69 Mn2 C67 88.64(14) . .
C66 Mn2 C67 89.10(13) . .
C65 Mn2 C67 164.67(11) . .
C3 N2 C17 129.42(18) . .
C3 N2 Si1 91.16(14) . .
C17 N2 Si1 139.42(14) . .
N31 Si2 N34 105.45(9) . .
N31 Si2 N32 110.11(9) . .
N34 Si2 N32 70.91(8) . .
N31 Si2 C33 114.55(9) . .
N34 Si2 C33 35.63(8) . .
N32 Si2 C33 35.44(8) . .
N31 Si2 Mn1 123.44(7) . .
N34 Si2 Mn1 118.20(6) . .
N32 Si2 Mn1 116.76(7) . .
C33 Si2 Mn1 121.94(6) . .
C6 C5 C10 119.6(2) . .
C6 C5 N1 118.9(2) . .
C10 C5 N1 121.5(2) . .
C3 N4 C27 129.58(18) . .
C3 N4 Si1 91.10(13) . .
C27 N4 Si1 138.27(15) . .
N4 C3 N2 106.56(18) . .
N4 C3 C21 126.39(19) . .
N2 C3 C21 127.0(2) . .
N4 C3 Si1 53.41(10) . .
N2 C3 Si1 53.34(11) . .
C21 C3 Si1 174.98(16) . .
C7 C6 C5 120.3(2) . .
C7 C6 H6 119.9 . .
C5 C6 H6 119.9 . .
C6 C7 C8 120.1(2) . .
C6 C7 H7 119.9 . .
C8 C7 H7 119.9 . .
C9 C8 C7 119.6(2) . .
C9 C8 H8 120.2 . .
C7 C8 H8 120.2 . .
C8 C9 C10 120.6(2) . .
C8 C9 H9 119.7 . .
C10 C9 H9 119.7 . .
N2 C17 C18 106.34(19) . .
N2 C17 C19 110.2(2) . .
C18 C17 C19 109.6(2) . .
N2 C17 C20 111.87(19) . .
C18 C17 C20 108.5(3) . .
C19 C17 C20 110.3(2) . .
C9 C10 C5 119.7(2) . .
C9 C10 H10 120.2 . .
C5 C10 H10 120.2 . .
C12 C11 C16 119.4(2) . .
C12 C11 N1 119.9(2) . .
C16 C11 N1 120.7(2) . .
C13 C12 C11 120.2(3) . .
C13 C12 H12 119.9 . .
C11 C12 H12 119.9 . .
C14 C13 C12 120.4(3) . .
C14 C13 H13 119.8 . .
C12 C13 H13 119.8 . .
C15 C14 C13 119.8(3) . .
C15 C14 H14 120.1 . .
C13 C14 H14 120.1 . .
C14 C15 C16 120.1(3) . .
C14 C15 H15 120.0 . .
C16 C15 H15 120.0 . .
C27 C28 H28A 109.5 . .
C27 C28 H28B 109.5 . .
H28A C28 H28B 109.5 . .
C27 C28 H28C 109.5 . .
H28A C28 H28C 109.5 . .
H28B C28 H28C 109.5 . .
C11 C16 C15 120.0(3) . .
C11 C16 H16 120.0 . .
C15 C16 H16 120.0 . .
C17 C18 H18A 109.5 . .
C17 C18 H18B 109.5 . .
H18A C18 H18B 109.5 . .
C17 C18 H18C 109.5 . .
H18A C18 H18C 109.5 . .
H18B C18 H18C 109.5 . .
C17 C20 H20A 109.5 . .
C17 C20 H20B 109.5 . .
H20A C20 H20B 109.5 . .
C17 C20 H20C 109.5 . .
H20A C20 H20C 109.5 . .
H20B C20 H20C 109.5 . .
C17 C19 H19A 109.5 . .
C17 C19 H19B 109.5 . .
H19A C19 H19B 109.5 . .
C17 C19 H19C 109.5 . .
H19A C19 H19C 109.5 . .
H19B C19 H19C 109.5 . .
C24 C23 C22 120.1(3) . .
C24 C23 H23 119.9 . .
C22 C23 H23 119.9 . .
C25 C24 C23 120.2(2) . .
C25 C24 H24 119.9 . .
C23 C24 H24 119.9 . .
C27 C29 H29A 109.5 . .
C27 C29 H29B 109.5 . .
H29A C29 H29B 109.5 . .
C27 C29 H29C 109.5 . .
H29A C29 H29C 109.5 . .
H29B C29 H29C 109.5 . .
C21 C22 C23 119.4(2) . .
C21 C22 H22 120.3 . .
C23 C22 H22 120.3 . .
C22 C21 C26 120.4(2) . .
C22 C21 C3 120.6(2) . .
C26 C21 C3 119.0(2) . .
N4 C27 C29 110.5(2) . .
N4 C27 C30 105.00(18) . .
C29 C27 C30 111.5(2) . .
N4 C27 C28 112.0(2) . .
C29 C27 C28 109.1(2) . .
C30 C27 C28 108.8(2) . .
C25 C26 C21 119.6(2) . .
C25 C26 H26 120.2 . .
C21 C26 H26 120.2 . .
C24 C25 C26 120.2(3) . .
C24 C25 H25 119.9 . .
C26 C25 H25 119.9 . .
C27 C30 H30A 109.5 . .
C27 C30 H30B 109.5 . .
H30A C30 H30B 109.5 . .
C27 C30 H30C 109.5 . .
H30A C30 H30C 109.5 . .
H30B C30 H30C 109.5 . .
C35 N31 C41 112.65(18) . .
C35 N31 Si2 123.20(15) . .
C41 N31 Si2 123.17(15) . .
C33 N32 C47 131.32(19) . .
C33 N32 Si2 90.88(13) . .
C47 N32 Si2 136.90(15) . .
N32 C33 N34 106.64(18) . .
N32 C33 C51 126.5(2) . .
N34 C33 C51 126.9(2) . .
N32 C33 Si2 53.68(11) . .
N34 C33 Si2 53.26(11) . .
C51 C33 Si2 174.80(18) . .
C33 N34 C57 130.42(19) . .
C33 N34 Si2 91.10(14) . .
C57 N34 Si2 138.48(14) . .
C40 C35 C36 119.9(2) . .
C40 C35 N31 118.9(2) . .
C36 C35 N31 121.1(2) . .
C37 C36 C35 119.9(2) . .
C37 C36 H36 120.1 . .
C35 C36 H36 120.1 . .
C38 C37 C36 120.0(3) . .
C38 C37 H37 120.0 . .
C36 C37 H37 120.0 . .
C37 C38 C39 120.6(3) . .
C37 C38 H38 119.7 . .
C39 C38 H38 119.7 . .
C38 C39 C40 119.9(3) . .
C38 C39 H39 120.0 . .
C40 C39 H39 120.0 . .
C35 C40 C39 119.7(2) . .
C35 C40 H40 120.2 . .
C39 C40 H40 120.2 . .
C46 C41 C42 118.3(2) . .
C46 C41 N31 121.9(2) . .
C42 C41 N31 119.9(2) . .
C43 C42 C41 120.3(3) . .
C43 C42 H42 119.9 . .
C41 C42 H42 119.9 . .
C44 C43 C42 120.7(3) . .
C44 C43 H43 119.6 . .
C42 C43 H43 119.6 . .
C43 C44 C45 119.6(3) . .
C43 C44 H44 120.2 . .
C45 C44 H44 120.2 . .
C44 C45 C46 120.2(3) . .
C44 C45 H45 119.9 . .
C46 C45 H45 119.9 . .
C41 C46 C45 120.8(2) . .
C41 C46 H46 119.6 . .
C45 C46 H46 119.6 . .
N32 C47 C50 110.3(2) . .
N32 C47 C48 105.23(18) . .
C50 C47 C48 111.1(2) . .
N32 C47 C49 112.0(2) . .
C50 C47 C49 109.6(2) . .
C48 C47 C49 108.7(2) . .
C47 C48 H48A 109.5 . .
C47 C48 H48B 109.5 . .
H48A C48 H48B 109.5 . .
C47 C48 H48C 109.5 . .
H48A C48 H48C 109.5 . .
H48B C48 H48C 109.5 . .
C47 C49 H49A 109.5 . .
C47 C49 H49B 109.5 . .
H49A C49 H49B 109.5 . .
C47 C49 H49C 109.5 . .
H49A C49 H49C 109.5 . .
H49B C49 H49C 109.5 . .
C47 C50 H50A 109.5 . .
C47 C50 H50B 109.5 . .
H50A C50 H50B 109.5 . .
C47 C50 H50C 109.5 . .
H50A C50 H50C 109.5 . .
H50B C50 H50C 109.5 . .
C56 C51 C52 119.9(2) . .
C56 C51 C33 120.7(2) . .
C52 C51 C33 119.4(2) . .
C51 C52 C53 119.3(3) . .
C51 C52 H52 120.3 . .
C53 C52 H52 120.3 . .
C54 C53 C52 120.8(3) . .
C54 C53 H53 119.6 . .
C52 C53 H53 119.6 . .
C53 C54 C55 119.9(3) . .
C53 C54 H54 120.1 . .
C55 C54 H54 120.1 . .
C54 C55 C56 120.6(3) . .
C54 C55 H55 119.7 . .
C56 C55 H55 119.7 . .
C51 C56 C55 119.5(3) . .
C51 C56 H56 120.2 . .
C55 C56 H56 120.2 . .
N34 C57 C60 110.73(19) . .
N34 C57 C59 110.64(18) . .
C60 C57 C59 111.8(2) . .
N34 C57 C58 106.38(19) . .
C60 C57 C58 109.4(2) . .
C59 C57 C58 107.6(2) . .
C57 C58 H58A 109.5 . .
C57 C58 H58B 109.5 . .
H58A C58 H58B 109.5 . .
C57 C58 H58C 109.5 . .
H58A C58 H58C 109.5 . .
H58B C58 H58C 109.5 . .
C57 C59 H59A 109.5 . .
C57 C59 H59B 109.5 . .
H59A C59 H59B 109.5 . .
C57 C59 H59C 109.5 . .
H59A C59 H59C 109.5 . .
H59B C59 H59C 109.5 . .
C57 C60 H60A 109.5 . .
C57 C60 H60B 109.5 . .
H60A C60 H60B 109.5 . .
C57 C60 H60C 109.5 . .
H60A C60 H60C 109.5 . .
H60B C60 H60C 109.5 . .
O61 C61 Mn1 175.8(2) . .
O62 C62 Mn1 172.7(2) . .
O63 C63 Mn1 174.0(2) . .
O64 C64 Mn1 174.6(2) . .
O65 C65 Mn2 177.6(2) . .
O66 C66 Mn2 177.4(2) . .
O67 C67 Mn2 178.4(2) . .
O68 C68 Mn2 178.9(2) . .
O69 C69 Mn2 178.1(4) . .
C71 C70 C72 118.2(3) . 3_666
C71 C70 C73 119.8(4) . .
C72 C70 C73 122.0(4) 3_666 .
C71 C70 H70 120.9 . .
C72 C70 H70 120.9 3_666 .
C73 C70 H70 1.6 . .
C70 C71 C72 120.9(3) . .
C70 C71 H71 119.6 . .
C72 C71 H71 119.6 . .
C70 C72 C71 120.9(3) 3_666 .
C70 C72 H72 119.5 3_666 .
C71 C72 H72 119.5 . .
C70 C73 H73A 109.5 . .
C70 C73 H73B 109.5 . .
H73A C73 H73B 109.5 . .
C70 C73 H73C 109.5 . .
H73A C73 H73C 109.5 . .
H73B C73 H73C 109.5 . .
C83 C80 C82 117.3(5) . 3_766
C83 C80 C81 121.1(7) . .
C82 C80 C81 121.5(6) 3_766 .
C83 C80 H80 2.7 . .
C82 C80 H80 119.3 3_766 .
C81 C80 H80 119.3 . .
C82 C81 C80 119.8(6) . .
C82 C81 H81 120.1 . .
C80 C81 H81 120.1 . .
C81 C82 C80 118.7(5) . 3_766
C81 C82 H82 120.6 . .
C80 C82 H82 120.6 3_766 .
C80 C83 H83A 109.5 . .
C80 C83 H83B 109.5 . .
C80 C83 H83C 109.5 . .

loop_
_geom_bond_atom_site_label_1
_geom_bond_atom_site_label_2
_geom_bond_distance
_geom_bond_site_symmetry_2
Mn1 C61 1.825(2) .
Mn1 C64 1.826(2) .
Mn1 C62 1.843(3) .
Mn1 C63 1.846(3) .
Mn1 Si1 2.3521(7) .
Mn1 Si2 2.3571(7) .
N1 C5 1.442(3) .
N1 C11 1.444(3) .
N1 Si1 1.7370(19) .
Si1 N2 1.8453(19) .
Si1 N4 1.8470(18) .
Si1 C3 2.300(2) .
Mn2 C68 1.801(3) .
Mn2 C69 1.803(3) .
Mn2 C66 1.806(3) .
Mn2 C65 1.816(3) .
Mn2 C67 1.830(3) .
N2 C3 1.336(3) .
N2 C17 1.491(3) .
Si2 N31 1.7376(19) .
Si2 N34 1.8438(19) .
Si2 N32 1.8537(18) .
Si2 C33 2.300(2) .
C5 C6 1.390(3) .
C5 C10 1.394(3) .
N4 C3 1.336(3) .
N4 C27 1.497(3) .
C3 C21 1.490(3) .
C6 C7 1.389(3) .
C6 H6 0.9500 .
C7 C8 1.391(4) .
C7 H7 0.9500 .
C8 C9 1.381(4) .
C8 H8 0.9500 .
C9 C10 1.394(3) .
C9 H9 0.9500 .
C17 C18 1.512(4) .
C17 C19 1.523(4) .
C17 C20 1.530(4) .
C10 H10 0.9500 .
C11 C12 1.391(4) .
C11 C16 1.392(4) .
C12 C13 1.390(4) .
C12 H12 0.9500 .
C13 C14 1.386(5) .
C13 H13 0.9500 .
C14 C15 1.384(5) .
C14 H14 0.9500 .
C15 C16 1.402(4) .
C15 H15 0.9500 .
C28 C27 1.535(4) .
C28 H28A 0.9800 .
C28 H28B 0.9800 .
C28 H28C 0.9800 .
C16 H16 0.9500 .
C18 H18A 0.9800 .
C18 H18B 0.9800 .
C18 H18C 0.9800 .
C20 H20A 0.9800 .
C20 H20B 0.9800 .
C20 H20C 0.9800 .
C19 H19A 0.9800 .
C19 H19B 0.9800 .
C19 H19C 0.9800 .
C23 C24 1.383(4) .
C23 C22 1.385(4) .
C23 H23 0.9500 .
C24 C25 1.375(4) .
C24 H24 0.9500 .
C29 C27 1.525(4) .
C29 H29A 0.9800 .
C29 H29B 0.9800 .
C29 H29C 0.9800 .
C22 C21 1.384(3) .
C22 H22 0.9500 .
C21 C26 1.387(3) .
C27 C30 1.531(3) .
C26 C25 1.381(3) .
C26 H26 0.9500 .
C25 H25 0.9500 .
C30 H30A 0.9800 .
C30 H30B 0.9800 .
C30 H30C 0.9800 .
N31 C35 1.437(3) .
N31 C41 1.438(3) .
N32 C33 1.334(3) .
N32 C47 1.493(3) .
C33 N34 1.340(3) .
C33 C51 1.499(3) .
N34 C57 1.490(3) .
C35 C40 1.388(4) .
C35 C36 1.393(3) .
C36 C37 1.382(4) .
C36 H36 0.9500 .
C37 C38 1.377(5) .
C37 H37 0.9500 .
C38 C39 1.382(4) .
C38 H38 0.9500 .
C39 C40 1.388(4) .
C39 H39 0.9500 .
C40 H40 0.9500 .
C41 C46 1.391(3) .
C41 C42 1.399(4) .
C42 C43 1.394(4) .
C42 H42 0.9500 .
C43 C44 1.375(4) .
C43 H43 0.9500 .
C44 C45 1.377(4) .
C44 H44 0.9500 .
C45 C46 1.397(4) .
C45 H45 0.9500 .
C46 H46 0.9500 .
C47 C50 1.530(4) .
C47 C48 1.530(3) .
C47 C49 1.536(4) .
C48 H48A 0.9800 .
C48 H48B 0.9800 .
C48 H48C 0.9800 .
C49 H49A 0.9800 .
C49 H49B 0.9800 .
C49 H49C 0.9800 .
C50 H50A 0.9800 .
C50 H50B 0.9800 .
C50 H50C 0.9800 .
C51 C56 1.386(4) .
C51 C52 1.388(4) .
C52 C53 1.394(4) .
C52 H52 0.9500 .
C53 C54 1.368(5) .
C53 H53 0.9500 .
C54 C55 1.370(5) .
C54 H54 0.9500 .
C55 C56 1.393(4) .
C55 H55 0.9500 .
C56 H56 0.9500 .
C57 C60 1.521(3) .
C57 C59 1.523(3) .
C57 C58 1.529(3) .
C58 H58A 0.9800 .
C58 H58B 0.9800 .
C58 H58C 0.9800 .
C59 H59A 0.9800 .
C59 H59B 0.9800 .
C59 H59C 0.9800 .
C60 H60A 0.9800 .
C60 H60B 0.9800 .
C60 H60C 0.9800 .
C61 O61 1.149(3) .
C62 O62 1.150(3) .
C63 O63 1.149(3) .
C64 O64 1.146(3) .
C65 O65 1.153(3) .
C66 O66 1.168(4) .
C67 O67 1.147(3) .
C68 O68 1.154(3) .
C69 O69 1.154(4) .
C70 C71 1.382(5) .
C70 C72 1.385(5) 3_666
C70 C73 1.635(7) .
C70 H70 0.9500 .
C71 C72 1.386(5) .
C71 H71 0.9500 .
C72 C70 1.385(5) 3_666
C72 H72 0.9500 .
C73 H73A 0.9800 .
C73 H73B 0.9800 .
C73 H73C 0.9800 .
C80 C83 1.257(9) .
C80 C82 1.364(8) 3_766
C80 C81 1.371(6) .
C80 H80 0.9500 .
C81 C82 1.349(9) .
C81 H81 0.9500 .
C82 C80 1.364(8) 3_766
C82 H82 0.9500 .
C83 H83A 0.9800 .
C83 H83B 0.9800 .
C83 H83C 0.9800 .
